data_2226213
loop_
_publ_author_name
'Jenkinson, Sarah F.'
'Best, Daniel'
'Izumori, Ken'
'Wilson, Francis X.'
'Weymouth-Wilson, Alexander C.'
'Fleet, George W. J.'
'Thompson, Amber L.'

_publ_section_title
;
 6-Deoxy-6-fluoro-<small>D</small>-galactose
;
_journal_coeditor_code LH5035
_journal_issue 6
_journal_name_full 'Acta Crystallographica Section E'
_journal_page_first o1315
_journal_paper_doi 10.1107/S1600536810016612
_journal_volume 66
_journal_year 2010
_chemical_formula_iupac 'C6 H11 F1 O5'
_chemical_formula_moiety 'C6 H11 F1 O5'
_chemical_formula_sum 'C6 H11 F O5'
_chemical_formula_weight 182.15
_chemical_name_systematic
;
6-Deoxy-6-fluoro-D-galactose
;
_space_group_IT_number 19
_symmetry_cell_setting orthorhombic
_symmetry_space_group_name_Hall 'P 2ac 2ab'
_symmetry_space_group_name_H-M 'P 21 21 21'
_atom_sites_solution_hydrogens geom
_atom_sites_solution_primary direct
_cell_angle_alpha 90
_cell_angle_beta 90
_cell_angle_gamma 90
_cell_formula_units_Z 4
_cell_length_a 6.7928(3)
_cell_length_b 7.5822(3)
_cell_length_c 14.1165(6)
_cell_measurement_reflns_used 976
_cell_measurement_temperature 150
_cell_measurement_theta_max 27
_cell_measurement_theta_min 5
_cell_volume 727.06(5)
_computing_cell_refinement 'DENZO/SCALEPACK (Otwinowski & Minor, 1997)'
_computing_data_collection 'COLLECT (Nonius, 2001)'
_computing_data_reduction 'DENZO/SCALEPACK (Otwinowski & Minor, 1997)'
_computing_molecular_graphics 'CAMERON (Watkin <i>et al.</i>,  1996)'
_computing_publication_material 'CRYSTALS (Betteridge <i>et al.</i>,  2003)'
_computing_structure_refinement 'CRYSTALS (Betteridge <i>et al.</i>,  2003)'
_computing_structure_solution 'SIR92 (Altomare <i>et al.</i>,  1994)'
_diffrn_ambient_temperature 150
_diffrn_measured_fraction_theta_full 0.990
_diffrn_measured_fraction_theta_max 0.990
_diffrn_measurement_device 'Nonius KappaCCD'
_diffrn_measurement_device_type Area
_diffrn_measurement_method \w
_diffrn_radiation_monochromator graphite
_diffrn_radiation_type 'Mo K\a'
_diffrn_radiation_wavelength 0.71073
_diffrn_reflns_av_R_equivalents 0.082
_diffrn_reflns_limit_h_max 8
_diffrn_reflns_limit_h_min -8
_diffrn_reflns_limit_k_max 9
_diffrn_reflns_limit_k_min -9
_diffrn_reflns_limit_l_max 18
_diffrn_reflns_limit_l_min -18
_diffrn_reflns_number 6912
_diffrn_reflns_theta_full 27.406
_diffrn_reflns_theta_max 27.406
_diffrn_reflns_theta_min 5.099
_diffrn_standards_number 0
_exptl_absorpt_coefficient_mu 0.159
_exptl_absorpt_correction_T_max 0.98
_exptl_absorpt_correction_T_min 0.88
_exptl_absorpt_correction_type multi-scan
_exptl_absorpt_process_details '(DENZO/SCALEPACK; Otwinowski & Minor, 1997)'
_exptl_crystal_colour colourless
_exptl_crystal_density_diffrn 1.664
_exptl_crystal_density_method 'not measured'
_exptl_crystal_description plate
_exptl_crystal_F_000 384
_exptl_crystal_size_max 0.25
_exptl_crystal_size_mid 0.15
_exptl_crystal_size_min 0.15
_refine_diff_density_max 0.39
_refine_diff_density_min -0.33
_refine_ls_extinction_method None
_refine_ls_goodness_of_fit_ref 0.9973
_refine_ls_hydrogen_treatment constr
_refine_ls_matrix_type full
_refine_ls_number_parameters 109
_refine_ls_number_reflns 978
_refine_ls_number_restraints 0
_refine_ls_R_factor_all 0.0555
_refine_ls_R_factor_gt 0.0477
_refine_ls_shift/su_max 0.000180
_refine_ls_structure_factor_coef Fsqd
_refine_ls_weighting_details
;
Method= Modified Sheldrick
w=1/[\s^2^(F^2^) + ( 0.06P)^2^ + 0.71P], where P=[max(Fo^2^,0) + 2Fc^2^]/3
;
_refine_ls_weighting_scheme calc
_refine_ls_wR_factor_all 0.1193
_refine_ls_wR_factor_gt 0.1160
_refine_ls_wR_factor_ref 0.1193
_reflns_number_gt 855
_reflns_number_total 978
_reflns_threshold_expression I>2\s(I)
_cod_data_source_file lh5035.cif
_cod_data_source_block I
_cod_original_formula_sum 'C6 H11 F1 O5'
_cod_database_code 2226213
_cod_database_fobs_code 2226213

loop_
_symmetry_equiv_pos_as_xyz
x,y,z
x+1/2,-y+1/2,-z
-x,y+1/2,-z+1/2
-x+1/2,-y,z+1/2

loop_
_atom_site_type_symbol
_atom_site_label
_atom_site_fract_x
_atom_site_fract_y
_atom_site_fract_z
_atom_site_U_iso_or_equiv
_atom_site_adp_type
_atom_site_occupancy
_atom_site_disorder_assembly
_atom_site_disorder_group
F F1 0.9642(3) 0.0074(3) 0.67642(15) 0.0322 Uani 1.0000 . .
C C2 0.8064(5) 0.1203(4) 0.7000(2) 0.0241 Uani 1.0000 . .
C C3 0.8368(5) 0.2957(4) 0.6533(2) 0.0197 Uani 1.0000 . .
O O4 0.8221(3) 0.2665(3) 0.55221(14) 0.0197 Uani 1.0000 . .
C C5 0.8651(5) 0.4205(4) 0.4981(2) 0.0199 Uani 1.0000 . .
O O6 1.0586(3) 0.4776(3) 0.51563(17) 0.0249 Uani 1.0000 . .
C C7 0.7217(5) 0.5681(4) 0.5230(2) 0.0193 Uani 1.0000 . .
O O8 0.7765(3) 0.7197(3) 0.46922(16) 0.0253 Uani 1.0000 . .
C C9 0.7242(5) 0.6033(4) 0.6292(2) 0.0196 Uani 1.0000 . .
C C10 0.6857(5) 0.4332(4) 0.6843(2) 0.0207 Uani 1.0000 . .
O O11 0.4899(3) 0.3738(3) 0.66532(15) 0.0234 Uani 1.0000 . .
O O12 0.5874(3) 0.7379(3) 0.65554(15) 0.0225 Uani 1.0000 . .
H H21 0.6889 0.0662 0.6738 0.0302 Uiso 1.0000 . .
H H22 0.7979 0.1319 0.7701 0.0295 Uiso 1.0000 . .
H H31 0.9723 0.3377 0.6670 0.0229 Uiso 1.0000 . .
H H51 0.8463 0.3902 0.4278 0.0240 Uiso 1.0000 . .
H H71 0.5858 0.5333 0.5064 0.0246 Uiso 1.0000 . .
H H91 0.8539 0.6454 0.6460 0.0234 Uiso 1.0000 . .
H H101 0.7044 0.4557 0.7541 0.0250 Uiso 1.0000 . .
H H121 0.4980 0.7488 0.6170 0.0346 Uiso 1.0000 . .
H H111 0.4489 0.3361 0.7175 0.0347 Uiso 1.0000 . .
H H61 1.1320 0.3983 0.4931 0.0374 Uiso 1.0000 . .
H H81 0.7170 0.8119 0.4811 0.0389 Uiso 1.0000 . .

loop_
_atom_site_aniso_label
_atom_site_aniso_U_11
_atom_site_aniso_U_22
_atom_site_aniso_U_33
_atom_site_aniso_U_12
_atom_site_aniso_U_13
_atom_site_aniso_U_23
F1 0.0339(11) 0.0274(10) 0.0352(11) 0.0100(9) 0.0011(9) 0.0051(9)
C2 0.0227(16) 0.0222(15) 0.0273(15) 0.0057(15) 0.0012(14) 0.0016(13)
C3 0.0187(14) 0.0211(14) 0.0193(14) 0.0019(13) 0.0003(12) 0.0014(12)
O4 0.0221(11) 0.0165(10) 0.0205(10) -0.0024(9) 0.0011(9) 0.0005(9)
C5 0.0189(15) 0.0168(14) 0.0241(14) -0.0029(12) 0.0029(12) 0.0020(12)
O6 0.0193(12) 0.0195(10) 0.0359(12) 0.0006(9) 0.0060(10) -0.0002(9)
C7 0.0205(16) 0.0171(14) 0.0204(14) 0.0006(12) 0.0028(12) 0.0018(12)
O8 0.0307(12) 0.0176(10) 0.0277(11) 0.0021(10) 0.0077(10) 0.0035(9)
C9 0.0172(15) 0.0171(14) 0.0246(15) 0.0033(13) 0.0001(12) -0.0020(12)
C10 0.0192(16) 0.0228(15) 0.0203(14) 0.0005(13) -0.0016(12) 0.0012(12)
O11 0.0185(11) 0.0281(12) 0.0236(11) -0.0034(10) 0.0013(9) 0.0023(10)
O12 0.0220(11) 0.0230(11) 0.0226(10) 0.0054(10) -0.0005(9) -0.0038(10)

loop_
_atom_type_symbol
_atom_type_scat_dispersion_real
_atom_type_scat_dispersion_imag
_atom_type_scat_source
C 0.0033 0.0016 'International Tables Vol C 4.2.6.8 and 6.1.1.4'
H 0.0000 0.0000 'International Tables Vol C 4.2.6.8 and 6.1.1.4'
F 0.0171 0.0103 'International Tables Vol C 4.2.6.8 and 6.1.1.4'
O 0.0106 0.0060 'International Tables Vol C 4.2.6.8 and 6.1.1.4'

loop_
_geom_angle_atom_site_label_1
_geom_angle_atom_site_label_2
_geom_angle_atom_site_label_3
_geom_angle_site_symmetry_1
_geom_angle_site_symmetry_2
_geom_angle_site_symmetry_3
_geom_angle
_geom_angle_publ_flag
F1 C2 C3 . . . 109.2(3) no
F1 C2 H21 . . . 106.2 no
C3 C2 H21 . . . 108.7 no
F1 C2 H22 . . . 109.4 no
C3 C2 H22 . . . 111.5 no
H21 C2 H22 . . . 111.7 no
C2 C3 O4 . . . 106.8(2) no
C2 C3 C10 . . . 112.8(3) no
O4 C3 C10 . . . 109.9(2) no
C2 C3 H31 . . . 109.1 no
O4 C3 H31 . . . 107.8 no
C10 C3 H31 . . . 110.3 no
C3 O4 C5 . . . 112.9(2) no
O4 C5 O6 . . . 110.4(3) no
O4 C5 C7 . . . 110.3(2) no
O6 C5 C7 . . . 109.3(2) no
O4 C5 H51 . . . 108.0 no
O6 C5 H51 . . . 110.8 no
C7 C5 H51 . . . 107.9 no
C5 O6 H61 . . . 105.5 no
C5 C7 O8 . . . 107.6(2) no
C5 C7 C9 . . . 110.4(2) no
O8 C7 C9 . . . 112.3(2) no
C5 C7 H71 . . . 110.3 no
O8 C7 H71 . . . 109.4 no
C9 C7 H71 . . . 106.9 no
C7 O8 H81 . . . 116.5 no
C7 C9 C10 . . . 110.5(3) no
C7 C9 O12 . . . 112.0(2) no
C10 C9 O12 . . . 111.0(2) no
C7 C9 H91 . . . 108.1 no
C10 C9 H91 . . . 108.0 no
O12 C9 H91 . . . 107.0 no
C9 C10 C3 . . . 108.4(3) no
C9 C10 O11 . . . 109.2(3) no
C3 C10 O11 . . . 110.9(3) no
C9 C10 H101 . . . 109.5 no
C3 C10 H101 . . . 108.1 no
O11 C10 H101 . . . 110.7 no
C10 O11 H111 . . . 104.6 no
C9 O12 H121 . . . 112.3 no

loop_
_geom_bond_atom_site_label_1
_geom_bond_atom_site_label_2
_geom_bond_site_symmetry_1
_geom_bond_site_symmetry_2
_geom_bond_distance
_geom_bond_publ_flag
F1 C2 . . 1.412(4) no
C2 C3 . . 1.499(4) no
C2 H21 . . 0.971 no
C2 H22 . . 0.995 no
C3 O4 . . 1.448(3) no
C3 C10 . . 1.527(4) no
C3 H31 . . 0.992 no
O4 C5 . . 1.426(4) no
C5 O6 . . 1.406(4) no
C5 C7 . . 1.524(4) no
C5 H51 . . 1.027 no
O6 H61 . . 0.843 no
C7 O8 . . 1.428(4) no
C7 C9 . . 1.522(4) no
C7 H71 . . 0.988 no
O8 H81 . . 0.824 no
C9 C10 . . 1.528(4) no
C9 O12 . . 1.430(4) no
C9 H91 . . 0.967 no
C10 O11 . . 1.430(4) no
C10 H101 . . 1.008 no
O11 H111 . . 0.838 no
O12 H121 . . 0.820 no

loop_
_geom_hbond_atom_site_label_D
_geom_hbond_atom_site_label_H
_geom_hbond_atom_site_label_A
_geom_hbond_site_symmetry_D
_geom_hbond_site_symmetry_H
_geom_hbond_site_symmetry_A
_geom_hbond_distance_DH
_geom_hbond_distance_HA
_geom_hbond_distance_DA
_geom_hbond_angle_DHA
_geom_hbond_publ_flag
C2 H21 O12 . . 1_545 0.97 2.60 3.318(4) 131 no
C5 H51 O11 . . 2_556 1.03 2.59 3.320(4) 128 no
O12 H121 O8 . . 2_466 0.82 1.95 2.769(4) 177 yes
O11 H111 O12 . . 3_646 0.84 1.96 2.781(4) 168 yes
O6 H61 O4 . . 2_556 0.84 1.91 2.747(4) 174 yes
O8 H81 O6 . . 2_466 0.82 1.93 2.739(4) 169 yes

loop_
_cod_related_entry_id
_cod_related_entry_database
_cod_related_entry_code
1 ChemSpider 2039732
